data_7000238
loop_
_publ_author_name
'Doma\'nska-Babul, Wioleta'
'Chojnacki, Jaroslaw'
'Matern, Eberhard'
'Pikies, Jerzy'

_publ_section_title
;
 Reactions of R2P--P(SiMe3)Li with [(R&#x2032;3P)2PtCl2]. A general and
 efficient entry to phosphanylphosphinidene complexes of platinum.
 Syntheses and structures of [(\h2-P&#xE001;PiPr2)Pt(p-Tol3P)2],
 [(\h2-P&#xE001;PtBu2)Pt(p-Tol3P)2],
 [{\h2-P&#xE001;P(NiPr2)2}Pt(p-Tol3P)2] and [{(Et2PhP)2Pt}2P2]
;
_journal_issue 1
_journal_name_full 'Dalton Transactions'
_journal_page_first 146
_journal_page_last 151
_journal_paper_doi 10.1039/b807811d
_journal_year 2009
_chemical_formula_moiety 'C56 H60 P6 Pt2'
_chemical_formula_sum 'C56 H60 P6 Pt2'
_chemical_formula_weight 1309.04
_chemical_name_systematic
;
?
;
_space_group_IT_number 14
_symmetry_cell_setting monoclinic
_symmetry_space_group_name_Hall '-P 2ybc'
_symmetry_space_group_name_H-M 'P 1 21/c 1'
_atom_sites_solution_hydrogens geom
_atom_sites_solution_primary direct
_atom_sites_solution_secondary difmap
_audit_conform_dict_location ftp://ftp.iucr.org/pub/cif_core.dic
_audit_conform_dict_name cif_core.dic
_audit_conform_dict_version 2.3
_audit_creation_date 2007-11-30T12:59:57-00:00
_audit_creation_method 'WinGX routine CIF_UPDATE'
_cell_angle_alpha 90
_cell_angle_beta 107.751(9)
_cell_angle_gamma 90
_cell_formula_units_Z 4
_cell_length_a 19.5441(16)
_cell_length_b 9.6862(10)
_cell_length_c 29.7907(17)
_cell_measurement_reflns_used 17040
_cell_measurement_temperature 120(2)
_cell_measurement_theta_max 32.4158
_cell_measurement_theta_min 2.0949
_cell_volume 5371.1(8)
_computing_cell_refinement
;
CrysAlis RED, Oxford Diffraction Ltd.,
Version 1.171.29.9 (release 23-03-2006 CrysAlis171 .NET)
(compiled Mar 23 2006,23:39:28)
;
_computing_data_collection
;
CrysAlis CCD, Oxford Diffraction Ltd.,
Version 1.171.29.9 (release 23-03-2006 CrysAlis171 .NET)
(compiled Mar 23 2006,23:39:28)
;
_computing_data_reduction
;
CrysAlis RED, Oxford Diffraction Ltd.,
Version 1.171.29.9 (release 23-03-2006 CrysAlis171 .NET)
(compiled Mar 23 2006,23:39:28)
;
_computing_structure_refinement 'SHELXL-97 (Sheldrick, 1997)'
_diffrn_ambient_temperature 120(2)
_diffrn_detector_area_resol_mean 8.1883
_diffrn_measured_fraction_theta_full 0.953
_diffrn_measured_fraction_theta_max 0.953
_diffrn_measurement_device '\k geometry, 4 circle diffractometer'
_diffrn_measurement_device_type 'KM4 CCD'
_diffrn_measurement_method '\w scans'
_diffrn_orient_matrix_UB_11 0.0195339994
_diffrn_orient_matrix_UB_12 0.0493796644
_diffrn_orient_matrix_UB_13 -0.0087736697
_diffrn_orient_matrix_UB_21 0.0325642044
_diffrn_orient_matrix_UB_22 -0.0251419278
_diffrn_orient_matrix_UB_23 0.0157810488
_diffrn_orient_matrix_UB_31 0.003007081
_diffrn_orient_matrix_UB_32 -0.0479401519
_diffrn_orient_matrix_UB_33 -0.0172860068
_diffrn_radiation_monochromator graphite
_diffrn_radiation_source 'Enhance (Mo) X-ray Source'
_diffrn_radiation_type MoK\a
_diffrn_radiation_wavelength 0.71073
_diffrn_reflns_av_R_equivalents 0.1484
_diffrn_reflns_av_unetI/netI 0.144
_diffrn_reflns_limit_h_max 23
_diffrn_reflns_limit_h_min -23
_diffrn_reflns_limit_k_max 11
_diffrn_reflns_limit_k_min -11
_diffrn_reflns_limit_l_max 31
_diffrn_reflns_limit_l_min -36
_diffrn_reflns_number 27697
_diffrn_reflns_theta_full 25.5
_diffrn_reflns_theta_max 25.5
_diffrn_reflns_theta_min 2.22
_exptl_absorpt_coefficient_mu 5.417
_exptl_absorpt_correction_T_max 0.981
_exptl_absorpt_correction_T_min 0.427
_exptl_absorpt_correction_type analytical
_exptl_absorpt_process_details
;
CrysAlis RED, Oxford Diffraction Ltd.,
Version 1.171.29.9 (release 23-03-2006 CrysAlis171 .NET)
(compiled Mar 23 2006,23:39:28)
Analytical numeric absorption correction using a multifaceted crystal
model based on expressions derived by R.C. Clark & J.S. Reid.
(Clark, R. C. & Reid, J. S. (1995). Acta Cryst. A51, 887-897)
;
_exptl_crystal_colour pale-brown
_exptl_crystal_density_diffrn 1.619
_exptl_crystal_density_method 'not measured'
_exptl_crystal_description needle
_exptl_crystal_F_000 2568
_exptl_crystal_size_max 0.2
_exptl_crystal_size_mid 0.0696
_exptl_crystal_size_min 0.0108
_platon_squeeze_details ' Program fails before normal ending.'
_refine_diff_density_max 4.351
_refine_diff_density_min -4.018
_refine_diff_density_rms 0.38
_refine_ls_extinction_method none
_refine_ls_goodness_of_fit_ref 1.14
_refine_ls_hydrogen_treatment constr
_refine_ls_matrix_type full
_refine_ls_number_parameters 581
_refine_ls_number_reflns 9542
_refine_ls_number_restraints 54
_refine_ls_restrained_S_all 1.137
_refine_ls_R_factor_all 0.1777
_refine_ls_R_factor_gt 0.1227
_refine_ls_shift/su_max 0.004
_refine_ls_shift/su_mean 0
_refine_ls_structure_factor_coef Fsqd
_refine_ls_weighting_details 'calc w=1/[\s^2^(Fo^2^)+(0.1100P)^2^+407.1000P] where P=(Fo^2^+2Fc^2^)/3'
_refine_ls_weighting_scheme calc
_refine_ls_wR_factor_gt 0.2875
_refine_ls_wR_factor_ref 0.3115
_reflns_number_gt 6149
_reflns_number_total 9542
_reflns_threshold_expression >2sigma(I)
_cod_data_source_file b807811d.txt
_cod_data_source_block compound_14
_cod_database_code 7000238

loop_
_symmetry_equiv_pos_as_xyz
'x, y, z'
'-x, y+1/2, -z+1/2'
'-x, -y, -z'
'x, -y-1/2, z-1/2'

loop_
_atom_site_label
_atom_site_type_symbol
_atom_site_fract_x
_atom_site_fract_y
_atom_site_fract_z
_atom_site_U_iso_or_equiv
_atom_site_adp_type
_atom_site_occupancy
_atom_site_symmetry_multiplicity
_atom_site_calc_flag
_atom_site_refinement_flags
_atom_site_disorder_assembly
_atom_site_disorder_group
Pt1 Pt 0.27834(6) 0.69055(10) 0.24994(4) 0.0246(3) Uani 1 1 d . . .
Pt2 Pt 0.28144(6) 0.73547(10) 0.35892(4) 0.0257(3) Uani 1 1 d . . .
P1 P 0.2279(4) 0.8624(7) 0.2879(2) 0.0285(15) Uani 1 1 d . . .
P2 P 0.3414(4) 0.8447(6) 0.3105(2) 0.0225(14) Uani 1 1 d . . .
P3 P 0.3708(4) 0.5672(6) 0.2382(2) 0.0226(14) Uani 1 1 d . . .
P4 P 0.1747(4) 0.6203(7) 0.1965(2) 0.0286(16) Uani 1 1 d . . .
P5 P 0.3723(4) 0.6317(7) 0.4151(2) 0.0269(15) Uani 1 1 d . . .
P6 P 0.1822(4) 0.6937(7) 0.3808(2) 0.0280(15) Uani 1 1 d . . .
C1 C 0.4515(16) 0.543(3) 0.2902(9) 0.033(7) Uani 1 1 d . . .
H1A H 0.4361 0.5156 0.3177 0.044 Uiso 1 1 calc R . .
H1B H 0.4809 0.4663 0.2837 0.044 Uiso 1 1 calc R . .
C2 C 0.4974(17) 0.672(3) 0.3024(10) 0.039(7) Uani 1 1 d . . .
H2A H 0.5152 0.6957 0.276 0.058 Uiso 1 1 calc R . .
H2B H 0.5382 0.6547 0.3306 0.058 Uiso 1 1 calc R . .
H2C H 0.4684 0.7479 0.3084 0.058 Uiso 1 1 calc R . .
C3 C 0.4125(13) 0.634(2) 0.1964(8) 0.022(5) Uani 1 1 d . . .
C4 C 0.3933(15) 0.765(3) 0.1743(10) 0.037(7) Uani 1 1 d . . .
H4 H 0.3567 0.8182 0.1811 0.044 Uiso 1 1 calc R . .
C5 C 0.4263(16) 0.815(3) 0.1438(10) 0.035(7) Uani 1 1 d . . .
H5 H 0.4121 0.9024 0.1293 0.043 Uiso 1 1 calc R . .
C6 C 0.4788(17) 0.744(3) 0.1337(9) 0.036(7) Uani 1 1 d . . .
H6 H 0.4997 0.7785 0.111 0.043 Uiso 1 1 calc R . .
C7 C 0.5015(17) 0.623(3) 0.1560(11) 0.038(7) Uani 1 1 d . . .
H7 H 0.5416 0.5775 0.151 0.045 Uiso 1 1 calc R . .
C8 C 0.4672(14) 0.565(3) 0.1860(9) 0.026(6) Uani 1 1 d . . .
H8 H 0.4818 0.4767 0.1994 0.031 Uiso 1 1 calc R . .
C9 C 0.3526(16) 0.387(3) 0.2191(10) 0.033(5) Uani 1 1 d U . .
C10 C 0.3554(17) 0.282(3) 0.2514(11) 0.037(5) Uani 1 1 d U . .
H10 H 0.3732 0.3022 0.2842 0.044 Uiso 1 1 calc R . .
C11 C 0.3328(17) 0.151(3) 0.2371(13) 0.045(8) Uani 1 1 d . . .
H11 H 0.3345 0.0822 0.2601 0.054 Uiso 1 1 calc R . .
C12 C 0.3076(19) 0.116(3) 0.1897(14) 0.051(9) Uani 1 1 d . . .
H12 H 0.2956 0.0235 0.1803 0.061 Uiso 1 1 calc R . .
C13 C 0.3003(17) 0.220(3) 0.1564(11) 0.040(7) Uani 1 1 d . . .
H13 H 0.2789 0.2008 0.1239 0.048 Uiso 1 1 calc R . .
C14 C 0.3247(16) 0.354(3) 0.1712(10) 0.036(5) Uani 1 1 d U . .
H14 H 0.3223 0.424 0.1483 0.043 Uiso 1 1 calc R . .
C15 C 0.1096(15) 0.753(3) 0.1794(10) 0.036(5) Uani 1 1 d U . .
H15A H 0.0672 0.7166 0.1547 0.047 Uiso 1 1 calc R . .
H15B H 0.0939 0.7788 0.2069 0.047 Uiso 1 1 calc R . .
C16 C 0.1366(15) 0.888(3) 0.1598(10) 0.034(5) Uani 1 1 d U . .
H16A H 0.1719 0.9358 0.1857 0.051 Uiso 1 1 calc R . .
H16B H 0.0957 0.9495 0.146 0.051 Uiso 1 1 calc R . .
H16C H 0.1588 0.8625 0.1356 0.051 Uiso 1 1 calc R . .
C17 C 0.1752(19) 0.559(3) 0.1394(12) 0.046(8) Uani 1 1 d . . .
C18 C 0.2192(18) 0.623(4) 0.1164(11) 0.047(8) Uani 1 1 d . . .
H18 H 0.2479 0.6992 0.1315 0.057 Uiso 1 1 calc R . .
C19 C 0.2229(19) 0.581(4) 0.0723(12) 0.053(7) Uani 1 1 d U . .
H19 H 0.2513 0.6316 0.0571 0.064 Uiso 1 1 calc R . .
C20 C 0.1853(19) 0.468(4) 0.0512(12) 0.054(6) Uani 1 1 d U . .
H20 H 0.1875 0.4375 0.0213 0.065 Uiso 1 1 calc R . .
C21 C 0.145(2) 0.398(4) 0.0736(12) 0.056(7) Uani 1 1 d U . .
H21 H 0.1196 0.3176 0.0591 0.068 Uiso 1 1 calc R . .
C22 C 0.1390(17) 0.439(3) 0.1160(10) 0.040(7) Uani 1 1 d . . .
H22 H 0.1101 0.3873 0.1303 0.048 Uiso 1 1 calc R . .
C23 C 0.1268(13) 0.482(2) 0.2168(8) 0.020(5) Uani 1 1 d . . .
C24 C 0.1657(17) 0.369(3) 0.2389(11) 0.043(8) Uani 1 1 d . . .
H24 H 0.2161 0.3665 0.2441 0.052 Uiso 1 1 calc R . .
C25 C 0.1329(17) 0.257(4) 0.2537(12) 0.049(8) Uani 1 1 d . . .
H25 H 0.1597 0.177 0.2669 0.059 Uiso 1 1 calc R . .
C26 C 0.0627(18) 0.266(3) 0.2490(11) 0.044(8) Uani 1 1 d . . .
H26 H 0.041 0.1927 0.2612 0.053 Uiso 1 1 calc R . .
C27 C 0.0197(18) 0.376(3) 0.2271(11) 0.041(7) Uani 1 1 d . . .
H27 H -0.0303 0.3781 0.2234 0.049 Uiso 1 1 calc R . .
C28 C 0.0531(17) 0.485(3) 0.2109(10) 0.037(7) Uani 1 1 d . . .
H28 H 0.0253 0.5619 0.1957 0.045 Uiso 1 1 calc R . .
C29 C 0.3762(18) 0.652(3) 0.4768(10) 0.037(6) Uani 1 1 d U . .
H29A H 0.3385 0.5936 0.4829 0.048 Uiso 1 1 calc R . .
H29B H 0.4232 0.6172 0.4969 0.048 Uiso 1 1 calc R . .
C30 C 0.3665(17) 0.801(2) 0.4921(10) 0.035(5) Uani 1 1 d U . .
H30A H 0.4097 0.8551 0.494 0.052 Uiso 1 1 calc R . .
H30B H 0.3587 0.7999 0.5231 0.052 Uiso 1 1 calc R . .
H30C H 0.3249 0.8435 0.469 0.052 Uiso 1 1 calc R . .
C31 C 0.4660(15) 0.683(3) 0.4194(9) 0.031(6) Uani 1 1 d . . .
C32 C 0.4784(14) 0.822(3) 0.4190(9) 0.029(6) Uani 1 1 d . . .
H32 H 0.4397 0.8853 0.4134 0.035 Uiso 1 1 calc R . .
C33 C 0.5490(13) 0.869(3) 0.4268(8) 0.022(5) Uani 1 1 d . . .
H33 H 0.5592 0.9646 0.4267 0.027 Uiso 1 1 calc R . .
C34 C 0.6023(17) 0.773(3) 0.4346(9) 0.037(7) Uani 1 1 d . . .
H34 H 0.6504 0.805 0.4412 0.044 Uiso 1 1 calc R . .
C35 C 0.5898(16) 0.630(3) 0.4335(9) 0.032(6) Uani 1 1 d . . .
H35 H 0.628 0.5655 0.4376 0.038 Uiso 1 1 calc R . .
C36 C 0.5214(13) 0.586(3) 0.4263(9) 0.029(6) Uani 1 1 d . . .
H36 H 0.5111 0.4903 0.426 0.035 Uiso 1 1 calc R . .
C37 C 0.3691(16) 0.440(3) 0.4091(9) 0.031(7) Uani 1 1 d . . .
C38 C 0.4018(16) 0.353(3) 0.4459(10) 0.034(7) Uani 1 1 d . . .
H38 H 0.4319 0.389 0.4748 0.041 Uiso 1 1 calc R . .
C39 C 0.3904(18) 0.212(3) 0.4404(10) 0.037(7) Uani 1 1 d . . .
H39 H 0.412 0.1501 0.4655 0.044 Uiso 1 1 calc R . .
C40 C 0.3477(17) 0.163(3) 0.3985(9) 0.034(7) Uani 1 1 d . . .
H40 H 0.3392 0.0668 0.3953 0.04 Uiso 1 1 calc R . .
C41 C 0.3164(15) 0.246(3) 0.3605(8) 0.026(6) Uani 1 1 d . . .
H41 H 0.2874 0.2086 0.3314 0.032 Uiso 1 1 calc R . .
C42 C 0.3288(17) 0.388(3) 0.3662(10) 0.038(8) Uani 1 1 d . . .
H42 H 0.3094 0.4489 0.3404 0.045 Uiso 1 1 calc R . .
C43 C 0.1110(15) 0.601(3) 0.3345(10) 0.034(7) Uani 1 1 d U . .
H43A H 0.0967 0.6606 0.3062 0.044 Uiso 1 1 calc R . .
H43B H 0.1334 0.5171 0.3258 0.044 Uiso 1 1 calc R . .
C44 C 0.0452(16) 0.557(3) 0.3441(11) 0.041(7) Uani 1 1 d U . .
H44A H 0.0575 0.4997 0.3726 0.062 Uiso 1 1 calc R . .
H44B H 0.0155 0.503 0.3173 0.062 Uiso 1 1 calc R . .
H44C H 0.0184 0.6383 0.3487 0.062 Uiso 1 1 calc R . .
C45 C 0.1389(14) 0.854(3) 0.3920(11) 0.033(7) Uani 1 1 d . . .
C46 C 0.1587(15) 0.977(3) 0.3805(10) 0.032(6) Uani 1 1 d . . .
H46 H 0.196 0.9787 0.3662 0.038 Uiso 1 1 calc R . .
C47 C 0.1310(18) 1.099(3) 0.3871(12) 0.044(8) Uani 1 1 d . . .
H47 H 0.1476 1.1835 0.3781 0.053 Uiso 1 1 calc R . .
C48 C 0.0765(18) 1.093(3) 0.4077(13) 0.050(9) Uani 1 1 d . . .
H48 H 0.0556 1.178 0.4129 0.061 Uiso 1 1 calc R . .
C49 C 0.050(2) 0.971(4) 0.4216(12) 0.058(10) Uani 1 1 d . . .
H49 H 0.013 0.9707 0.4361 0.069 Uiso 1 1 calc R . .
C50 C 0.0828(16) 0.850(3) 0.4124(9) 0.036(7) Uani 1 1 d . . .
H50 H 0.0666 0.7631 0.4201 0.043 Uiso 1 1 calc R . .
C51 C 0.1947(14) 0.589(3) 0.4353(8) 0.026(6) Uani 1 1 d . . .
C52 C 0.2033(14) 0.444(3) 0.4318(9) 0.030(6) Uani 1 1 d . . .
H52 H 0.1994 0.4048 0.4019 0.036 Uiso 1 1 calc R . .
C53 C 0.2171(17) 0.359(3) 0.4705(10) 0.038(7) Uani 1 1 d . . .
H53 H 0.2252 0.2633 0.4683 0.046 Uiso 1 1 calc R . .
C54 C 0.2189(16) 0.421(3) 0.5138(10) 0.037(7) Uani 1 1 d U . .
H54 H 0.2267 0.3645 0.541 0.044 Uiso 1 1 calc R . .
C55 C 0.2095(15) 0.562(3) 0.5177(9) 0.035(6) Uani 1 1 d U . .
H55 H 0.2109 0.6013 0.5471 0.043 Uiso 1 1 calc R . .
C56 C 0.1978(13) 0.645(3) 0.4770(9) 0.027(6) Uani 1 1 d U . .
H56 H 0.1921 0.742 0.4794 0.033 Uiso 1 1 calc R . .

loop_
_atom_site_aniso_label
_atom_site_aniso_U_11
_atom_site_aniso_U_22
_atom_site_aniso_U_33
_atom_site_aniso_U_23
_atom_site_aniso_U_13
_atom_site_aniso_U_12
Pt1 0.0275(6) 0.0181(5) 0.0293(5) 0.0002(4) 0.0102(4) -0.0006(4)
Pt2 0.0315(6) 0.0173(5) 0.0292(5) 0.0006(4) 0.0109(4) 0.0002(4)
P1 0.024(4) 0.031(4) 0.029(4) -0.003(3) 0.005(3) 0.004(3)
P2 0.032(4) 0.009(3) 0.027(3) -0.003(2) 0.010(3) -0.001(3)
P3 0.026(4) 0.018(3) 0.025(3) -0.002(2) 0.010(3) 0.001(3)
P4 0.033(4) 0.028(4) 0.027(4) 0.004(3) 0.013(3) 0.008(3)
P5 0.039(4) 0.017(3) 0.024(3) -0.002(3) 0.008(3) 0.000(3)
P6 0.037(4) 0.020(3) 0.029(4) 0.000(3) 0.013(3) -0.002(3)
C1 0.05(2) 0.028(15) 0.026(14) -0.005(11) 0.018(14) -0.005(13)
C2 0.050(19) 0.034(16) 0.040(16) -0.001(13) 0.026(15) -0.017(14)
C3 0.022(14) 0.020(12) 0.024(13) -0.011(10) 0.009(11) 0.004(10)
C4 0.025(15) 0.033(16) 0.051(18) -0.012(13) 0.011(13) 0.002(12)
C5 0.046(18) 0.017(13) 0.052(18) 0.010(12) 0.027(15) 0.001(12)
C6 0.06(2) 0.027(15) 0.029(14) 0.003(12) 0.019(14) -0.010(14)
C7 0.046(19) 0.021(14) 0.056(19) 0.003(13) 0.030(16) -0.006(13)
C8 0.028(15) 0.017(12) 0.030(14) -0.003(10) 0.005(12) -0.007(10)
C9 0.045(11) 0.019(9) 0.041(10) 0.014(8) 0.024(9) -0.001(8)
C10 0.049(13) 0.021(10) 0.045(11) 0.013(9) 0.020(10) -0.003(9)
C11 0.04(2) 0.014(14) 0.08(2) 0.006(14) 0.021(18) -0.014(13)
C12 0.05(2) 0.020(15) 0.09(3) 0.000(16) 0.03(2) 0.001(14)
C13 0.044(19) 0.034(17) 0.042(17) -0.010(13) 0.014(15) 0.007(13)
C14 0.047(12) 0.021(10) 0.043(11) 0.004(9) 0.020(10) 0.003(9)
C15 0.028(12) 0.044(13) 0.043(13) 0.006(11) 0.019(10) 0.000(10)
C16 0.026(12) 0.042(13) 0.042(13) 0.016(10) 0.021(10) -0.007(10)
C17 0.06(2) 0.018(15) 0.06(2) 0.007(14) 0.017(18) 0.014(14)
C18 0.037(19) 0.06(2) 0.045(19) 0.001(16) 0.012(16) 0.017(16)
C19 0.058(16) 0.061(15) 0.051(14) -0.011(11) 0.031(12) 0.022(12)
C20 0.059(15) 0.062(14) 0.048(13) -0.017(10) 0.027(11) 0.022(11)
C21 0.060(16) 0.058(15) 0.052(14) -0.020(12) 0.018(12) 0.023(12)
C22 0.04(2) 0.042(18) 0.026(15) -0.011(12) -0.002(14) 0.009(14)
C23 0.020(14) 0.026(13) 0.020(12) 0.000(10) 0.014(11) -0.003(10)
C24 0.031(18) 0.033(17) 0.06(2) 0.005(14) 0.005(15) 0.001(13)
C25 0.030(18) 0.05(2) 0.06(2) 0.002(17) 0.012(16) -0.011(15)
C26 0.05(2) 0.032(16) 0.043(18) 0.006(14) 0.010(16) -0.012(15)
C27 0.040(19) 0.037(17) 0.048(19) 0.001(14) 0.017(15) 0.000(14)
C28 0.05(2) 0.026(15) 0.042(17) -0.012(12) 0.021(15) -0.006(13)
C29 0.055(15) 0.016(11) 0.044(13) -0.013(9) 0.022(12) -0.005(10)
C30 0.054(15) 0.011(10) 0.045(13) -0.013(9) 0.024(11) -0.010(10)
C31 0.034(16) 0.030(15) 0.026(14) 0.005(11) 0.002(12) 0.008(12)
C32 0.025(15) 0.033(15) 0.027(14) -0.004(11) 0.005(12) -0.002(12)
C33 0.013(13) 0.025(13) 0.027(13) 0.001(10) 0.003(11) -0.001(10)
C34 0.039(18) 0.052(19) 0.021(14) 0.007(12) 0.011(13) -0.009(14)
C35 0.039(18) 0.035(16) 0.020(13) -0.002(11) 0.006(12) 0.001(13)
C36 0.010(13) 0.039(16) 0.037(16) -0.013(12) 0.004(12) 0.003(11)
C37 0.048(19) 0.030(15) 0.027(15) 0.000(11) 0.028(14) 0.009(13)
C38 0.037(17) 0.031(15) 0.035(16) 0.009(12) 0.011(13) 0.000(12)
C39 0.06(2) 0.015(13) 0.031(15) -0.005(11) 0.015(15) 0.010(13)
C40 0.05(2) 0.009(12) 0.037(16) -0.004(11) 0.014(14) -0.001(12)
C41 0.040(16) 0.024(14) 0.014(12) -0.011(10) 0.009(11) -0.006(12)
C42 0.06(2) 0.039(17) 0.033(16) 0.015(13) 0.036(16) 0.018(14)
C43 0.039(17) 0.022(14) 0.047(17) -0.003(12) 0.025(14) -0.012(12)
C44 0.029(17) 0.035(16) 0.051(18) 0.005(14) 0.000(14) -0.008(13)
C45 0.010(13) 0.037(16) 0.055(18) -0.008(13) 0.014(13) 0.003(11)
C46 0.025(16) 0.029(15) 0.047(17) 0.005(12) 0.017(14) 0.003(12)
C47 0.05(2) 0.028(16) 0.06(2) -0.016(14) 0.016(17) -0.007(14)
C48 0.04(2) 0.039(19) 0.08(2) -0.001(17) 0.025(18) 0.000(15)
C49 0.06(2) 0.07(3) 0.05(2) -0.009(18) 0.027(18) 0.03(2)
C50 0.038(17) 0.049(18) 0.026(14) -0.013(12) 0.017(13) 0.013(14)
C51 0.023(14) 0.038(15) 0.016(13) 0.017(11) 0.007(11) 0.009(11)
C52 0.017(14) 0.040(16) 0.025(14) 0.009(12) -0.005(11) -0.005(12)
C53 0.048(19) 0.021(14) 0.047(18) 0.018(12) 0.015(15) -0.004(13)
C54 0.032(16) 0.047(16) 0.025(14) 0.006(12) -0.002(12) -0.014(13)
C55 0.027(14) 0.057(16) 0.022(13) 0.005(12) 0.008(11) -0.013(12)
C56 0.008(12) 0.032(14) 0.040(15) 0.005(11) 0.004(11) 0.011(10)

loop_
_atom_type_symbol
_atom_type_description
_atom_type_scat_dispersion_real
_atom_type_scat_dispersion_imag
_atom_type_scat_source
C C 0.0033 0.0016 'International Tables Vol C Tables 4.2.6.8 and 6.1.1.4'
H H 0 0 'International Tables Vol C Tables 4.2.6.8 and 6.1.1.4'
P P 0.1023 0.0942 'International Tables Vol C Tables 4.2.6.8 and 6.1.1.4'
Pt Pt -1.7033 8.3905 'International Tables Vol C Tables 4.2.6.8 and 6.1.1.4'

loop_
_geom_angle_atom_site_label_1
_geom_angle_atom_site_label_2
_geom_angle_atom_site_label_3
_geom_angle
_geom_angle_site_symmetry_1
_geom_angle_site_symmetry_3
_geom_angle_publ_flag
P4 Pt1 P3 108.4(2) . . ?
P4 Pt1 P2 150.2(2) . . ?
P3 Pt1 P2 101.2(2) . . ?
P4 Pt1 P1 97.6(2) . . ?
P3 Pt1 P1 154.0(2) . . ?
P2 Pt1 P1 52.8(2) . . ?
P6 Pt2 P5 104.8(3) . . ?
P6 Pt2 P2 151.9(2) . . ?
P5 Pt2 P2 103.1(2) . . ?
P6 Pt2 P1 99.4(3) . . ?
P5 Pt2 P1 155.8(2) . . ?
P2 Pt2 P1 52.9(2) . . ?
P2 P1 Pt1 63.3(2) . . ?
P2 P1 Pt2 62.9(3) . . ?
Pt1 P1 Pt2 85.9(2) . . ?
P1 P2 Pt2 64.2(3) . . ?
P1 P2 Pt1 63.8(3) . . ?
Pt2 P2 Pt1 86.7(2) . . ?
C3 P3 C9 102.2(11) . . ?
C3 P3 C1 100.0(12) . . ?
C9 P3 C1 99.9(13) . . ?
C3 P3 Pt1 117.7(8) . . ?
C9 P3 Pt1 117.3(10) . . ?
C1 P3 Pt1 116.8(9) . . ?
C15 P4 C17 100.2(14) . . ?
C15 P4 C23 103.3(12) . . ?
C17 P4 C23 102.7(13) . . ?
C15 P4 Pt1 113.2(11) . . ?
C17 P4 Pt1 120.0(12) . . ?
C23 P4 Pt1 115.1(8) . . ?
C29 P5 C37 101.2(12) . . ?
C29 P5 C31 99.4(13) . . ?
C37 P5 C31 105.9(13) . . ?
C29 P5 Pt2 118.6(10) . . ?
C37 P5 Pt2 112.0(10) . . ?
C31 P5 Pt2 117.7(8) . . ?
C45 P6 C43 105.1(13) . . ?
C45 P6 C51 104.1(13) . . ?
C43 P6 C51 104.6(12) . . ?
C45 P6 Pt2 112.5(9) . . ?
C43 P6 Pt2 112.6(8) . . ?
C51 P6 Pt2 116.8(9) . . ?
C2 C1 P3 113(2) . . ?
C2 C1 H1A 109.1 . . ?
P3 C1 H1A 109.1 . . ?
C2 C1 H1B 109.1 . . ?
P3 C1 H1B 109.1 . . ?
H1A C1 H1B 107.8 . . ?
C1 C2 H2A 109.5 . . ?
C1 C2 H2B 109.5 . . ?
H2A C2 H2B 109.5 . . ?
C1 C2 H2C 109.5 . . ?
H2A C2 H2C 109.5 . . ?
H2B C2 H2C 109.5 . . ?
C8 C3 C4 116(2) . . ?
C8 C3 P3 122.1(19) . . ?
C4 C3 P3 121.7(18) . . ?
C5 C4 C3 121(3) . . ?
C5 C4 H4 119.5 . . ?
C3 C4 H4 119.5 . . ?
C6 C5 C4 121(3) . . ?
C6 C5 H5 119.3 . . ?
C4 C5 H5 119.3 . . ?
C5 C6 C7 119(3) . . ?
C5 C6 H6 120.3 . . ?
C7 C6 H6 120.3 . . ?
C6 C7 C8 121(3) . . ?
C6 C7 H7 119.4 . . ?
C8 C7 H7 119.4 . . ?
C3 C8 C7 121(2) . . ?
C3 C8 H8 119.7 . . ?
C7 C8 H8 119.7 . . ?
C10 C9 C14 118(3) . . ?
C10 C9 P3 121(2) . . ?
C14 C9 P3 120.7(19) . . ?
C11 C10 C9 121(3) . . ?
C11 C10 H10 119.3 . . ?
C9 C10 H10 119.3 . . ?
C10 C11 C12 122(3) . . ?
C10 C11 H11 119.2 . . ?
C12 C11 H11 119.2 . . ?
C11 C12 C13 119(3) . . ?
C11 C12 H12 120.7 . . ?
C13 C12 H12 120.7 . . ?
C12 C13 C14 120(3) . . ?
C12 C13 H13 120.2 . . ?
C14 C13 H13 120.2 . . ?
C9 C14 C13 121(3) . . ?
C9 C14 H14 119.4 . . ?
C13 C14 H14 119.4 . . ?
C16 C15 P4 114.5(19) . . ?
C16 C15 H15A 108.6 . . ?
P4 C15 H15A 108.6 . . ?
C16 C15 H15B 108.6 . . ?
P4 C15 H15B 108.6 . . ?
H15A C15 H15B 107.6 . . ?
C15 C16 H16A 109.5 . . ?
C15 C16 H16B 109.5 . . ?
H16A C16 H16B 109.5 . . ?
C15 C16 H16C 109.5 . . ?
H16A C16 H16C 109.5 . . ?
H16B C16 H16C 109.5 . . ?
C18 C17 C22 114(3) . . ?
C18 C17 P4 120(3) . . ?
C22 C17 P4 126(3) . . ?
C17 C18 C19 123(4) . . ?
C17 C18 H18 118.4 . . ?
C19 C18 H18 118.4 . . ?
C20 C19 C18 119(3) . . ?
C20 C19 H19 120.3 . . ?
C18 C19 H19 120.3 . . ?
C21 C20 C19 119(3) . . ?
C21 C20 H20 120.5 . . ?
C19 C20 H20 120.5 . . ?
C20 C21 C22 122(4) . . ?
C20 C21 H21 118.9 . . ?
C22 C21 H21 118.9 . . ?
C21 C22 C17 122(3) . . ?
C21 C22 H22 119.2 . . ?
C17 C22 H22 119.2 . . ?
C24 C23 C28 118(2) . . ?
C24 C23 P4 118(2) . . ?
C28 C23 P4 124(2) . . ?
C23 C24 C25 122(3) . . ?
C23 C24 H24 119.1 . . ?
C25 C24 H24 119.1 . . ?
C26 C25 C24 118(3) . . ?
C26 C25 H25 120.9 . . ?
C24 C25 H25 120.9 . . ?
C25 C26 C27 123(3) . . ?
C25 C26 H26 118.4 . . ?
C27 C26 H26 118.4 . . ?
C26 C27 C28 118(3) . . ?
C26 C27 H27 121.2 . . ?
C28 C27 H27 121.2 . . ?
C23 C28 C27 121(3) . . ?
C23 C28 H28 119.6 . . ?
C27 C28 H28 119.6 . . ?
C30 C29 P5 115(2) . . ?
C30 C29 H29A 108.5 . . ?
P5 C29 H29A 108.5 . . ?
C30 C29 H29B 108.5 . . ?
P5 C29 H29B 108.5 . . ?
H29A C29 H29B 107.5 . . ?
C29 C30 H30A 109.5 . . ?
C29 C30 H30B 109.5 . . ?
H30A C30 H30B 109.5 . . ?
C29 C30 H30C 109.5 . . ?
H30A C30 H30C 109.5 . . ?
H30B C30 H30C 109.5 . . ?
C32 C31 C36 122(3) . . ?
C32 C31 P5 116(2) . . ?
C36 C31 P5 122(2) . . ?
C31 C32 C33 119(3) . . ?
C31 C32 H32 120.5 . . ?
C33 C32 H32 120.5 . . ?
C34 C33 C32 118(3) . . ?
C34 C33 H33 120.9 . . ?
C32 C33 H33 120.9 . . ?
C33 C34 C35 123(3) . . ?
C33 C34 H34 118.4 . . ?
C35 C34 H34 118.4 . . ?
C36 C35 C34 118(3) . . ?
C36 C35 H35 121.1 . . ?
C34 C35 H35 121.1 . . ?
C35 C36 C31 120(3) . . ?
C35 C36 H36 120 . . ?
C31 C36 H36 120 . . ?
C42 C37 C38 121(3) . . ?
C42 C37 P5 117(2) . . ?
C38 C37 P5 123(2) . . ?
C37 C38 C39 120(3) . . ?
C37 C38 H38 120.2 . . ?
C39 C38 H38 120.2 . . ?
C40 C39 C38 119(3) . . ?
C40 C39 H39 120.6 . . ?
C38 C39 H39 120.6 . . ?
C39 C40 C41 124(2) . . ?
C39 C40 H40 118.2 . . ?
C41 C40 H40 118.2 . . ?
C40 C41 C42 117(2) . . ?
C40 C41 H41 121.4 . . ?
C42 C41 H41 121.4 . . ?
C37 C42 C41 120(2) . . ?
C37 C42 H42 119.9 . . ?
C41 C42 H42 119.9 . . ?
C44 C43 P6 120(2) . . ?
C44 C43 H43A 107.4 . . ?
P6 C43 H43A 107.4 . . ?
C44 C43 H43B 107.4 . . ?
P6 C43 H43B 107.4 . . ?
H43A C43 H43B 106.9 . . ?
C43 C44 H44A 109.5 . . ?
C43 C44 H44B 109.5 . . ?
H44A C44 H44B 109.5 . . ?
C43 C44 H44C 109.5 . . ?
H44A C44 H44C 109.5 . . ?
H44B C44 H44C 109.5 . . ?
C46 C45 C50 118(3) . . ?
C46 C45 P6 121(2) . . ?
C50 C45 P6 121(2) . . ?
C45 C46 C47 126(3) . . ?
C45 C46 H46 117 . . ?
C47 C46 H46 117 . . ?
C46 C47 C48 116(3) . . ?
C46 C47 H47 122.2 . . ?
C48 C47 H47 122.2 . . ?
C47 C48 C49 124(3) . . ?
C47 C48 H48 117.8 . . ?
C49 C48 H48 117.8 . . ?
C48 C49 C50 115(3) . . ?
C48 C49 H49 122.6 . . ?
C50 C49 H49 122.6 . . ?
C49 C50 C45 121(3) . . ?
C49 C50 H50 119.3 . . ?
C45 C50 H50 119.3 . . ?
C56 C51 C52 120(2) . . ?
C56 C51 P6 123(2) . . ?
C52 C51 P6 117.2(19) . . ?
C53 C52 C51 122(3) . . ?
C53 C52 H52 119.2 . . ?
C51 C52 H52 119.2 . . ?
C52 C53 C54 117(3) . . ?
C52 C53 H53 121.3 . . ?
C54 C53 H53 121.3 . . ?
C55 C54 C53 122(3) . . ?
C55 C54 H54 119.1 . . ?
C53 C54 H54 119.1 . . ?
C54 C55 C56 119(3) . . ?
C54 C55 H55 120.6 . . ?
C56 C55 H55 120.6 . . ?
C51 C56 C55 121(3) . . ?
C51 C56 H56 119.6 . . ?
C55 C56 H56 119.6 . . ?

loop_
_geom_bond_atom_site_label_1
_geom_bond_atom_site_label_2
_geom_bond_distance
_geom_bond_site_symmetry_2
_geom_bond_publ_flag
Pt1 P4 2.265(8) . ?
Pt1 P3 2.280(6) . ?
Pt1 P2 2.377(6) . ?
Pt1 P1 2.388(7) . ?
Pt2 P6 2.264(7) . ?
Pt2 P5 2.270(7) . ?
Pt2 P2 2.367(6) . ?
Pt2 P1 2.395(7) . ?
P1 P2 2.121(10) . ?
P3 C3 1.80(2) . ?
P3 C9 1.83(3) . ?
P3 C1 1.86(3) . ?
P4 C15 1.77(3) . ?
P4 C17 1.81(3) . ?
P4 C23 1.84(2) . ?
P5 C29 1.83(3) . ?
P5 C37 1.86(3) . ?
P5 C31 1.86(3) . ?
P6 C45 1.85(3) . ?
P6 C43 1.87(3) . ?
P6 C51 1.87(2) . ?
C1 C2 1.52(4) . ?
C1 H1A 0.99 . ?
C1 H1B 0.99 . ?
C2 H2A 0.98 . ?
C2 H2B 0.98 . ?
C2 H2C 0.98 . ?
C3 C8 1.37(3) . ?
C3 C4 1.43(4) . ?
C4 C5 1.36(4) . ?
C4 H4 0.95 . ?
C5 C6 1.34(4) . ?
C5 H5 0.95 . ?
C6 C7 1.35(4) . ?
C6 H6 0.95 . ?
C7 C8 1.39(4) . ?
C7 H7 0.95 . ?
C8 H8 0.95 . ?
C9 C10 1.39(3) . ?
C9 C14 1.40(4) . ?
C10 C11 1.37(4) . ?
C10 H10 0.95 . ?
C11 C12 1.39(5) . ?
C11 H11 0.95 . ?
C12 C13 1.39(4) . ?
C12 H12 0.95 . ?
C13 C14 1.41(4) . ?
C13 H13 0.95 . ?
C14 H14 0.95 . ?
C15 C16 1.59(4) . ?
C15 H15A 0.99 . ?
C15 H15B 0.99 . ?
C16 H16A 0.98 . ?
C16 H16B 0.98 . ?
C16 H16C 0.98 . ?
C17 C18 1.40(5) . ?
C17 C22 1.43(4) . ?
C18 C19 1.40(4) . ?
C18 H18 0.95 . ?
C19 C20 1.37(5) . ?
C19 H19 0.95 . ?
C20 C21 1.36(5) . ?
C20 H20 0.95 . ?
C21 C22 1.36(4) . ?
C21 H21 0.95 . ?
C22 H22 0.95 . ?
C23 C24 1.38(4) . ?
C23 C28 1.40(4) . ?
C24 C25 1.40(4) . ?
C24 H24 0.95 . ?
C25 C26 1.34(5) . ?
C25 H25 0.95 . ?
C26 C27 1.40(4) . ?
C26 H26 0.95 . ?
C27 C28 1.40(4) . ?
C27 H27 0.95 . ?
C28 H28 0.95 . ?
C29 C30 1.54(3) . ?
C29 H29A 0.99 . ?
C29 H29B 0.99 . ?
C30 H30A 0.98 . ?
C30 H30B 0.98 . ?
C30 H30C 0.98 . ?
C31 C32 1.37(4) . ?
C31 C36 1.40(4) . ?
C32 C33 1.40(3) . ?
C32 H32 0.95 . ?
C33 C34 1.36(4) . ?
C33 H33 0.95 . ?
C34 C35 1.41(4) . ?
C34 H34 0.95 . ?
C35 C36 1.35(4) . ?
C35 H35 0.95 . ?
C36 H36 0.95 . ?
C37 C42 1.38(4) . ?
C37 C38 1.38(4) . ?
C38 C39 1.39(4) . ?
C38 H38 0.95 . ?
C39 C40 1.36(4) . ?
C39 H39 0.95 . ?
C40 C41 1.37(4) . ?
C40 H40 0.95 . ?
C41 C42 1.40(4) . ?
C41 H41 0.95 . ?
C42 H42 0.95 . ?
C43 C44 1.46(4) . ?
C43 H43A 0.99 . ?
C43 H43B 0.99 . ?
C44 H44A 0.98 . ?
C44 H44B 0.98 . ?
C44 H44C 0.98 . ?
C45 C46 1.33(4) . ?
C45 C50 1.41(4) . ?
C46 C47 1.33(4) . ?
C46 H46 0.95 . ?
C47 C48 1.38(4) . ?
C47 H47 0.95 . ?
C48 C49 1.40(5) . ?
C48 H48 0.95 . ?
C49 C50 1.40(4) . ?
C49 H49 0.95 . ?
C50 H50 0.95 . ?
C51 C56 1.34(4) . ?
C51 C52 1.42(4) . ?
C52 C53 1.37(4) . ?
C52 H52 0.95 . ?
C53 C54 1.41(4) . ?
C53 H53 0.95 . ?
C54 C55 1.38(4) . ?
C54 H54 0.95 . ?
C55 C56 1.42(4) . ?
C55 H55 0.95 . ?
C56 H56 0.95 . ?

loop_
_platon_squeeze_void_nr
_platon_squeeze_void_average_x
_platon_squeeze_void_average_y
_platon_squeeze_void_average_z
_platon_squeeze_void_volume
_platon_squeeze_void_count_electrons
1 0.000 0.000 0.000 184.5 29.0
2 1.000 0.500 0.500 184.4 28.6
